data_4500741
loop_
_publ_author_name
'Kohmoto, Shigeo'
'Okuyama, Shinpei'
'Yokota, Nobuyuki,'
'Takahashi, Masahiro'
'Kishikawa, Keiki'
'Masu, Hyuma'
'Azumaya, Isao'

_publ_section_title
;
 Generation of Zwitterionic Water Channels: Biszwitterionic Imidazolium
 Carboxylates as Hydrogen-Bonding Acceptors
;
_journal_issue 9
_journal_name_full 'Crystal Growth &amp; Design'
_journal_page_first 3698
_journal_paper_doi 10.1021/cg200232b
_journal_volume 11
_journal_year 2011
_chemical_formula_moiety 'C22 H20 N4 O4, 5.5(O)'
_chemical_formula_sum 'C22 H20 N4 O9.5'
_chemical_formula_weight 492.42
_chemical_name_systematic
; 
 ? 
;
_space_group_IT_number 2
_symmetry_cell_setting triclinic
_symmetry_space_group_name_Hall '-P 1'
_symmetry_space_group_name_H-M 'P -1'
_atom_sites_solution_hydrogens geom
_atom_sites_solution_primary direct
_atom_sites_solution_secondary difmap
_audit_creation_method SHELXL-97
_cell_angle_alpha 85.692(2)
_cell_angle_beta 77.323(2)
_cell_angle_gamma 73.387(2)
_cell_formula_units_Z 2
_cell_length_a 9.5978(14)
_cell_length_b 9.7222(14)
_cell_length_c 13.736(2)
_cell_measurement_reflns_used 1845
_cell_measurement_temperature 120
_cell_measurement_theta_max 27.22
_cell_measurement_theta_min 2.45
_cell_volume 1198.2(3)
_computing_cell_refinement 'APEX2 (Bruker AXS, 2006)'
_computing_data_collection 'APEX2 (Bruker AXS, 2006)'
_computing_data_reduction 'SAINT (Bruker AXS, 2004)'
_computing_molecular_graphics 'XSHEL (Bruker AXS,2002)'
_computing_publication_material 'XCIF (Bruker AXS, 2001)'
_computing_structure_refinement 'SHELXL-97 (Sheldrick, 1997)'
_computing_structure_solution 'SHELXS-97 (Sheldrick, 1997)'
_diffrn_ambient_temperature 120
_diffrn_detector_area_resol_mean 8.333
_diffrn_measured_fraction_theta_full 0.978
_diffrn_measured_fraction_theta_max 0.934
_diffrn_measurement_device_type 'Bruker APEXII CCD area detector'
_diffrn_measurement_method 'omega scans'
_diffrn_radiation_monochromator graphite
_diffrn_radiation_source 'fine-focus sealed tube'
_diffrn_radiation_type MoK\a
_diffrn_radiation_wavelength 0.71073
_diffrn_reflns_av_R_equivalents 0.0276
_diffrn_reflns_av_sigmaI/netI 0.0584
_diffrn_reflns_limit_h_max 12
_diffrn_reflns_limit_h_min -7
_diffrn_reflns_limit_k_max 12
_diffrn_reflns_limit_k_min -11
_diffrn_reflns_limit_l_max 17
_diffrn_reflns_limit_l_min -16
_diffrn_reflns_number 7107
_diffrn_reflns_theta_full 25.00
_diffrn_reflns_theta_max 27.52
_diffrn_reflns_theta_min 1.52
_exptl_absorpt_coefficient_mu 0.109
_exptl_absorpt_correction_T_max 0.9892
_exptl_absorpt_correction_T_min 0.9785
_exptl_absorpt_correction_type empirical
_exptl_absorpt_process_details
;
SADABS Sheldrick 1996
;
_exptl_crystal_colour colourless
_exptl_crystal_density_diffrn 1.365
_exptl_crystal_density_method 'not measured'
_exptl_crystal_description prismatic
_exptl_crystal_F_000 512
_exptl_crystal_size_max 0.20
_exptl_crystal_size_mid 0.20
_exptl_crystal_size_min 0.10
_refine_diff_density_max 0.667
_refine_diff_density_min -0.220
_refine_diff_density_rms 0.076
_refine_ls_extinction_method none
_refine_ls_goodness_of_fit_ref 1.026
_refine_ls_hydrogen_treatment constr
_refine_ls_matrix_type full
_refine_ls_number_parameters 325
_refine_ls_number_reflns 5144
_refine_ls_number_restraints 0
_refine_ls_restrained_S_all 1.026
_refine_ls_R_factor_all 0.0894
_refine_ls_R_factor_gt 0.0592
_refine_ls_shift/su_max 0.000
_refine_ls_shift/su_mean 0.000
_refine_ls_structure_factor_coef Fsqd
_refine_ls_weighting_details 'calc w=1/[\s^2^(Fo^2^)+(0.0999P)^2^+0.5027P] where P=(Fo^2^+2Fc^2^)/3'
_refine_ls_weighting_scheme calc
_refine_ls_wR_factor_gt 0.1602
_refine_ls_wR_factor_ref 0.1813
_reflns_number_gt 3540
_reflns_number_total 5144
_reflns_threshold_expression >2sigma(I)
_cod_data_source_file cg200232b_si_002.cif
_cod_data_source_block 2b(0064mas)
_cod_depositor_comments
;
The following automatic conversions were performed:

'_symmetry_cell_setting' value 'Triclinic' changed to 'triclinic'
according to /home/saulius/struct/CIF-dictionaries/cif_core.dic
dictionary named 'cif_core.dic' version 2.4.1 from 2010-06-29.

Automatic conversion script
Id: cif_fix_values 1715 2011-07-08 13:25:40Z adriana 
;
_cod_original_sg_symbol_H-M 'P-1   '
_cod_original_formula_sum 'C22 H20 N4 O9.50'
_cod_database_code 4500741

loop_
_symmetry_equiv_pos_as_xyz
'x, y, z'
'-x, -y, -z'

loop_
_atom_site_label
_atom_site_type_symbol
_atom_site_fract_x
_atom_site_fract_y
_atom_site_fract_z
_atom_site_U_iso_or_equiv
_atom_site_adp_type
_atom_site_occupancy
_atom_site_symmetry_multiplicity
_atom_site_calc_flag
_atom_site_refinement_flags
C1 C 0.2605(3) 0.7178(2) 0.32410(17) 0.0205(5) Uani 1 1 d .
H1A H 0.3626 0.6662 0.3318 0.025 Uiso 1 1 calc R
H1B H 0.2596 0.7248 0.2520 0.025 Uiso 1 1 calc R
C2 C 0.1540(2) 0.6338(2) 0.37694(17) 0.0200(5) Uani 1 1 d .
C3 C 0.0560(3) 0.5994(2) 0.32497(17) 0.0223(5) Uani 1 1 d .
H3 H 0.0589 0.6277 0.2570 0.027 Uiso 1 1 calc R
C4 C -0.0428(3) 0.5256(2) 0.37215(17) 0.0215(5) Uani 1 1 d .
H4 H -0.1074 0.5026 0.3365 0.026 Uiso 1 1 calc R
C5 C 0.0492(2) 0.5166(2) 0.52623(17) 0.0186(5) Uani 1 1 d .
C6 C 0.1509(3) 0.5924(2) 0.47497(17) 0.0210(5) Uani 1 1 d .
H6 H 0.2177 0.6146 0.5091 0.025 Uiso 1 1 calc R
C7 C 0.2854(3) 0.9045(2) 0.42903(17) 0.0205(5) Uani 1 1 d .
H7 H 0.3692 0.8465 0.4530 0.025 Uiso 1 1 calc R
C8 C 0.1000(3) 1.0875(2) 0.40343(17) 0.0235(5) Uani 1 1 d .
H8 H 0.0319 1.1805 0.4070 0.028 Uiso 1 1 calc R
C9 C 0.1018(3) 0.9773(2) 0.34832(17) 0.0220(5) Uani 1 1 d .
H9 H 0.0353 0.9780 0.3061 0.026 Uiso 1 1 calc R
C10 C 0.2573(3) 1.1246(3) 0.52017(18) 0.0258(5) Uani 1 1 d .
H10A H 0.2960 1.0603 0.5734 0.031 Uiso 1 1 calc R
H10B H 0.1675 1.1982 0.5525 0.031 Uiso 1 1 calc R
C11 C 0.3750(3) 1.1995(2) 0.46789(17) 0.0217(5) Uani 1 1 d .
C12 C 0.2529(3) 0.2853(2) 0.18971(17) 0.0213(5) Uani 1 1 d .
H12A H 0.2591 0.2802 0.2609 0.026 Uiso 1 1 calc R
H12B H 0.1488 0.3343 0.1850 0.026 Uiso 1 1 calc R
C13 C 0.3536(2) 0.3701(2) 0.13204(17) 0.0197(5) Uani 1 1 d .
C14 C 0.4556(3) 0.4088(2) 0.17802(18) 0.0227(5) Uani 1 1 d .
H14 H 0.4571 0.3842 0.2461 0.027 Uiso 1 1 calc R
C15 C 0.5517(3) 0.4812(2) 0.12515(18) 0.0228(5) Uani 1 1 d .
H15 H 0.6192 0.5066 0.1569 0.027 Uiso 1 1 calc R
C16 C 0.4486(2) 0.4814(2) -0.02330(17) 0.0196(5) Uani 1 1 d .
C17 C 0.3495(3) 0.4079(2) 0.03426(18) 0.0213(5) Uani 1 1 d .
H17 H 0.2790 0.3843 0.0045 0.026 Uiso 1 1 calc R
C18 C 0.2341(3) 0.0960(2) 0.08404(17) 0.0195(5) Uani 1 1 d .
H18 H 0.1526 0.1529 0.0572 0.023 Uiso 1 1 calc R
C19 C 0.4160(2) -0.0866(2) 0.11699(17) 0.0213(5) Uani 1 1 d .
H19 H 0.4831 -0.1798 0.1164 0.026 Uiso 1 1 calc R
C20 C 0.4096(3) 0.0261(2) 0.17208(17) 0.0217(5) Uani 1 1 d .
H20 H 0.4718 0.0270 0.2170 0.026 Uiso 1 1 calc R
C21 C 0.2577(3) -0.1295(2) 0.00212(17) 0.0214(5) Uani 1 1 d .
H21A H 0.3391 -0.2180 -0.0173 0.026 Uiso 1 1 calc R
H21B H 0.2360 -0.0765 -0.0597 0.026 Uiso 1 1 calc R
C22 C 0.1189(3) -0.1703(2) 0.05948(17) 0.0215(5) Uani 1 1 d .
N1 N 0.2189(2) 0.86380(19) 0.36518(13) 0.0179(4) Uani 1 1 d .
N2 N 0.2146(2) 1.04015(19) 0.45345(14) 0.0210(4) Uani 1 1 d .
N3 N 0.2952(2) 0.13895(19) 0.15033(14) 0.0184(4) Uani 1 1 d .
N4 N 0.3067(2) -0.04011(19) 0.06190(14) 0.0187(4) Uani 1 1 d .
O1 O 0.4282(2) 1.1790(2) 0.37820(14) 0.0412(5) Uani 1 1 d .
O2 O 0.40874(19) 1.27481(17) 0.52515(13) 0.0262(4) Uani 1 1 d .
O3 O 0.0640(2) -0.23796(19) 0.01097(13) 0.0312(4) Uani 1 1 d .
O4 O 0.0716(2) -0.1340(2) 0.14837(13) 0.0349(5) Uani 1 1 d .
O5 O 0.3734(2) 0.2237(2) 0.72863(14) 0.0350(5) Uani 1 1 d .
O6 O 0.8574(2) 0.6327(2) 0.12764(14) 0.0352(5) Uani 1 1 d .
O7 O 0.0903(2) 0.65800(19) 0.82933(15) 0.0388(5) Uani 1 1 d .
O8 O 0.7778(2) 0.9866(2) 0.22576(15) 0.0412(5) Uani 1 1 d .
O9 O 0.2470(3) 0.7770(2) 0.66647(16) 0.0663(8) Uani 1 1 d .
O10 O 0.4598(4) 0.5330(4) 0.5869(3) 0.0290(8) Uani 0.50 1 d P

loop_
_atom_site_aniso_label
_atom_site_aniso_U_11
_atom_site_aniso_U_22
_atom_site_aniso_U_33
_atom_site_aniso_U_23
_atom_site_aniso_U_13
_atom_site_aniso_U_12
C1 0.0239(12) 0.0167(11) 0.0198(11) -0.0030(9) 0.0002(9) -0.0067(9)
C2 0.0203(11) 0.0151(10) 0.0228(12) -0.0017(9) -0.0012(9) -0.0042(9)
C3 0.0267(12) 0.0204(11) 0.0199(12) -0.0010(9) -0.0042(10) -0.0071(10)
C4 0.0235(12) 0.0209(11) 0.0225(12) -0.0017(9) -0.0084(10) -0.0067(9)
C5 0.0183(11) 0.0144(10) 0.0228(12) -0.0024(9) -0.0055(9) -0.0029(9)
C6 0.0201(11) 0.0190(11) 0.0257(12) -0.0018(9) -0.0061(9) -0.0068(9)
C7 0.0201(11) 0.0213(11) 0.0210(12) 0.0013(9) -0.0024(9) -0.0090(9)
C8 0.0234(12) 0.0203(12) 0.0239(12) 0.0018(9) -0.0014(10) -0.0045(9)
C9 0.0217(12) 0.0218(11) 0.0229(12) 0.0029(9) -0.0042(10) -0.0076(9)
C10 0.0344(14) 0.0238(12) 0.0211(12) -0.0064(9) -0.0002(10) -0.0141(10)
C11 0.0208(12) 0.0218(11) 0.0232(13) 0.0018(9) -0.0059(10) -0.0064(9)
C12 0.0222(12) 0.0189(11) 0.0239(12) -0.0036(9) -0.0007(9) -0.0095(9)
C13 0.0180(11) 0.0148(10) 0.0255(12) -0.0026(9) -0.0017(9) -0.0048(9)
C14 0.0260(12) 0.0198(11) 0.0232(12) -0.0005(9) -0.0051(10) -0.0075(9)
C15 0.0228(12) 0.0221(11) 0.0277(13) -0.0018(9) -0.0107(10) -0.0083(9)
C16 0.0185(11) 0.0152(10) 0.0262(12) -0.0032(9) -0.0062(9) -0.0045(9)
C17 0.0206(11) 0.0170(11) 0.0288(13) -0.0032(9) -0.0078(10) -0.0062(9)
C18 0.0203(11) 0.0196(11) 0.0199(11) 0.0019(9) -0.0030(9) -0.0092(9)
C19 0.0197(11) 0.0181(11) 0.0255(12) 0.0043(9) -0.0043(9) -0.0058(9)
C20 0.0200(11) 0.0232(12) 0.0236(12) 0.0031(9) -0.0059(9) -0.0083(9)
C21 0.0258(12) 0.0191(11) 0.0219(12) -0.0026(9) -0.0055(10) -0.0090(9)
C22 0.0253(12) 0.0206(11) 0.0201(12) 0.0015(9) -0.0062(10) -0.0081(9)
N1 0.0187(9) 0.0170(9) 0.0185(9) 0.0003(7) -0.0016(7) -0.0076(7)
N2 0.0233(10) 0.0199(10) 0.0210(10) -0.0018(8) -0.0012(8) -0.0101(8)
N3 0.0185(9) 0.0175(9) 0.0204(10) 0.0017(7) -0.0022(8) -0.0088(7)
N4 0.0192(9) 0.0181(9) 0.0198(10) 0.0013(7) -0.0028(8) -0.0082(8)
O1 0.0434(12) 0.0648(14) 0.0243(10) -0.0049(9) 0.0008(9) -0.0337(11)
O2 0.0301(9) 0.0232(8) 0.0286(9) -0.0008(7) -0.0084(7) -0.0109(7)
O3 0.0351(10) 0.0333(10) 0.0319(10) -0.0051(8) -0.0074(8) -0.0185(8)
O4 0.0375(11) 0.0526(12) 0.0221(10) -0.0030(8) -0.0010(8) -0.0275(9)
O5 0.0313(10) 0.0397(11) 0.0350(10) 0.0020(8) -0.0107(8) -0.0091(8)
O6 0.0347(10) 0.0397(11) 0.0350(10) -0.0054(8) -0.0043(8) -0.0171(9)
O7 0.0346(11) 0.0362(10) 0.0503(12) -0.0130(9) -0.0192(9) -0.0060(9)
O8 0.0481(12) 0.0424(11) 0.0354(11) 0.0054(9) -0.0087(9) -0.0177(10)
O9 0.100(2) 0.0487(14) 0.0352(12) -0.0018(10) -0.0204(13) 0.0076(14)
O10 0.0264(18) 0.0295(18) 0.034(2) 0.0013(15) -0.0080(15) -0.0117(15)

loop_
_atom_type_symbol
_atom_type_description
_atom_type_scat_dispersion_real
_atom_type_scat_dispersion_imag
_atom_type_scat_source
C C 0.0033 0.0016 'International Tables Vol C Tables 4.2.6.8 and 6.1.1.4'
H H 0.0000 0.0000 'International Tables Vol C Tables 4.2.6.8 and 6.1.1.4'
N N 0.0061 0.0033 'International Tables Vol C Tables 4.2.6.8 and 6.1.1.4'
O O 0.0106 0.0060 'International Tables Vol C Tables 4.2.6.8 and 6.1.1.4'

loop_
_geom_angle_atom_site_label_1
_geom_angle_atom_site_label_2
_geom_angle_atom_site_label_3
_geom_angle
_geom_angle_site_symmetry_1
_geom_angle_site_symmetry_3
N1 C1 C2 111.15(18) . .
N1 C1 H1A 109.4 . .
C2 C1 H1A 109.4 . .
N1 C1 H1B 109.4 . .
C2 C1 H1B 109.4 . .
H1A C1 H1B 108.0 . .
C6 C2 C3 119.9(2) . .
C6 C2 C1 120.3(2) . .
C3 C2 C1 119.8(2) . .
C4 C3 C2 120.5(2) . .
C4 C3 H3 119.7 . .
C2 C3 H3 119.7 . .
C3 C4 C5 120.4(2) . 2_566
C3 C4 H4 119.8 . .
C5 C4 H4 119.8 2_566 .
C4 C5 C6 121.8(2) 2_566 .
C4 C5 C5 119.4(3) 2_566 2_566
C6 C5 C5 118.7(3) . 2_566
C2 C6 C5 120.9(2) . .
C2 C6 H6 119.5 . .
C5 C6 H6 119.5 . .
N2 C7 N1 108.40(19) . .
N2 C7 H7 125.8 . .
N1 C7 H7 125.8 . .
C9 C8 N2 107.5(2) . .
C9 C8 H8 126.3 . .
N2 C8 H8 126.3 . .
C8 C9 N1 106.7(2) . .
C8 C9 H9 126.7 . .
N1 C9 H9 126.7 . .
N2 C10 C11 114.15(19) . .
N2 C10 H10A 108.7 . .
C11 C10 H10A 108.7 . .
N2 C10 H10B 108.7 . .
C11 C10 H10B 108.7 . .
H10A C10 H10B 107.6 . .
O1 C11 O2 127.1(2) . .
O1 C11 C10 118.9(2) . .
O2 C11 C10 113.9(2) . .
N3 C12 C13 110.70(18) . .
N3 C12 H12A 109.5 . .
C13 C12 H12A 109.5 . .
N3 C12 H12B 109.5 . .
C13 C12 H12B 109.5 . .
H12A C12 H12B 108.1 . .
C17 C13 C14 119.7(2) . .
C17 C13 C12 120.2(2) . .
C14 C13 C12 120.1(2) . .
C15 C14 C13 120.6(2) . .
C15 C14 H14 119.7 . .
C13 C14 H14 119.7 . .
C14 C15 C16 120.5(2) . 2_665
C14 C15 H15 119.7 . .
C16 C15 H15 119.7 2_665 .
C15 C16 C17 122.2(2) 2_665 .
C15 C16 C16 119.3(3) 2_665 2_665
C17 C16 C16 118.5(3) . 2_665
C13 C17 C16 121.3(2) . .
C13 C17 H17 119.3 . .
C16 C17 H17 119.3 . .
N4 C18 N3 108.39(19) . .
N4 C18 H18 125.8 . .
N3 C18 H18 125.8 . .
C20 C19 N4 107.10(19) . .
C20 C19 H19 126.4 . .
N4 C19 H19 126.4 . .
C19 C20 N3 106.75(19) . .
C19 C20 H20 126.6 . .
N3 C20 H20 126.6 . .
N4 C21 C22 111.91(18) . .
N4 C21 H21A 109.2 . .
C22 C21 H21A 109.2 . .
N4 C21 H21B 109.2 . .
C22 C21 H21B 109.2 . .
H21A C21 H21B 107.9 . .
O4 C22 O3 126.4(2) . .
O4 C22 C21 117.9(2) . .
O3 C22 C21 115.7(2) . .
C7 N1 C9 108.80(18) . .
C7 N1 C1 124.89(19) . .
C9 N1 C1 126.24(19) . .
C7 N2 C8 108.67(19) . .
C7 N2 C10 124.7(2) . .
C8 N2 C10 126.57(19) . .
C18 N3 C20 108.92(18) . .
C18 N3 C12 125.50(19) . .
C20 N3 C12 125.50(19) . .
C18 N4 C19 108.83(19) . .
C18 N4 C21 123.69(19) . .
C19 N4 C21 126.65(18) . .

loop_
_geom_bond_atom_site_label_1
_geom_bond_atom_site_label_2
_geom_bond_distance
_geom_bond_site_symmetry_2
C1 N1 1.480(3) .
C1 C2 1.517(3) .
C1 H1A 0.9900 .
C1 H1B 0.9900 .
C2 C6 1.373(3) .
C2 C3 1.420(3) .
C3 C4 1.373(3) .
C3 H3 0.9500 .
C4 C5 1.418(3) 2_566
C4 H4 0.9500 .
C5 C4 1.418(3) 2_566
C5 C6 1.422(3) .
C5 C5 1.422(4) 2_566
C6 H6 0.9500 .
C7 N2 1.329(3) .
C7 N1 1.333(3) .
C7 H7 0.9500 .
C8 C9 1.351(3) .
C8 N2 1.374(3) .
C8 H8 0.9500 .
C9 N1 1.379(3) .
C9 H9 0.9500 .
C10 N2 1.467(3) .
C10 C11 1.536(3) .
C10 H10A 0.9900 .
C10 H10B 0.9900 .
C11 O1 1.233(3) .
C11 O2 1.263(3) .
C12 N3 1.473(3) .
C12 C13 1.504(3) .
C12 H12A 0.9900 .
C12 H12B 0.9900 .
C13 C17 1.371(3) .
C13 C14 1.420(3) .
C14 C15 1.369(3) .
C14 H14 0.9500 .
C15 C16 1.419(3) 2_665
C15 H15 0.9500 .
C16 C15 1.419(3) 2_665
C16 C17 1.420(3) .
C16 C16 1.424(4) 2_665
C17 H17 0.9500 .
C18 N4 1.330(3) .
C18 N3 1.334(3) .
C18 H18 0.9500 .
C19 C20 1.357(3) .
C19 N4 1.380(3) .
C19 H19 0.9500 .
C20 N3 1.380(3) .
C20 H20 0.9500 .
C21 N4 1.470(3) .
C21 C22 1.532(3) .
C21 H21A 0.9900 .
C21 H21B 0.9900 .
C22 O4 1.246(3) .
C22 O3 1.254(3) .
